data_2231030
loop_
_publ_author_name
'Kubono, Koji'
'Synmyouzu, Teruo'
'Goto, Kenta'
'Tsujioka, Tsuyoshi'
'Tani, Keita'

_publ_section_title
;
 1,2-Bis[5-(9-ethyl-9<i>H</i>-carbazol-3-yl)-2-methylthiophen-3-yl]-3,3,4,4,5,5-hexafluorocyclopentene
;
_journal_coeditor_code BV2188
_journal_issue 8
_journal_name_full 'Acta Crystallographica Section E'
_journal_page_first o2194
_journal_paper_doi 10.1107/S1600536811029539
_journal_volume 67
_journal_year 2011
_chemical_formula_iupac 'C43 H32 F6 N2 S2'
_chemical_formula_moiety 'C43 H32 F6 N2 S2'
_chemical_formula_sum 'C43 H32 F6 N2 S2'
_chemical_formula_weight 754.85
_chemical_name_systematic
;
1,2-Bis[5-(9-ethyl-9<i>H</i>-carbazol-3-yl)-2-methylthiophen-3-yl]-
3,3,4,4,5,5-hexafluorocyclopentene
;
_space_group_IT_number 14
_symmetry_cell_setting monoclinic
_symmetry_space_group_name_Hall '-P 2ybc'
_symmetry_space_group_name_H-M 'P 1 21/c 1'
_cell_angle_alpha 90.0000
_cell_angle_beta 95.798(3)
_cell_angle_gamma 90.0000
_cell_formula_units_Z 4
_cell_length_a 14.6687(7)
_cell_length_b 17.0977(8)
_cell_length_c 14.0017(7)
_cell_measurement_reflns_used 36134
_cell_measurement_temperature 123(2)
_cell_measurement_theta_max 68.3
_cell_measurement_theta_min 3.0
_cell_volume 3493.7(3)
_computing_cell_refinement 'PROCESS-AUTO (Rigaku, 2006)'
_computing_data_collection 'PROCESS-AUTO (Rigaku, 2006)'
_computing_data_reduction 'CrystalStructure (Rigaku/MSC, 2006)'
_computing_molecular_graphics 'PLATON (Spek, 2009)'
_computing_publication_material 'CrystalStructure (Rigaku/MSC, 2006)'
_computing_structure_refinement 'SHELXL97 (Sheldrick, 2008)'
_computing_structure_solution 'SIR92 (Altomare <i>et al.</i>, 1993)'
_diffrn_ambient_temperature 123(2)
_diffrn_detector_area_resol_mean 5.00
_diffrn_measured_fraction_theta_full 0.985
_diffrn_measured_fraction_theta_max 0.985
_diffrn_measurement_device_type 'Rigaku R-AXIS RAPID'
_diffrn_measurement_method \w
_diffrn_radiation_type 'Cu K\a'
_diffrn_radiation_wavelength 1.54187
_diffrn_reflns_av_R_equivalents 0.045
_diffrn_reflns_limit_h_max 17
_diffrn_reflns_limit_h_min -17
_diffrn_reflns_limit_k_max 20
_diffrn_reflns_limit_k_min -20
_diffrn_reflns_limit_l_max 16
_diffrn_reflns_limit_l_min -16
_diffrn_reflns_number 40777
_diffrn_reflns_theta_full 68.25
_diffrn_reflns_theta_max 68.25
_exptl_absorpt_coefficient_mu 1.965
_exptl_absorpt_correction_T_max 0.806
_exptl_absorpt_correction_T_min 0.687
_exptl_absorpt_correction_type multi-scan
_exptl_absorpt_process_details '(ABSCOR; Higashi, 1995)'
_exptl_crystal_colour blue
_exptl_crystal_density_diffrn 1.435
_exptl_crystal_density_method 'not measured'
_exptl_crystal_description plate
_exptl_crystal_F_000 1560.00
_exptl_crystal_size_max 0.34
_exptl_crystal_size_mid 0.18
_exptl_crystal_size_min 0.11
_refine_diff_density_max 0.90
_refine_diff_density_min -0.50
_refine_ls_extinction_method none
_refine_ls_goodness_of_fit_ref 1.000
_refine_ls_hydrogen_treatment constr
_refine_ls_number_parameters 479
_refine_ls_number_reflns 6393
_refine_ls_R_factor_gt 0.0494
_refine_ls_shift/su_max 0.0010
_refine_ls_structure_factor_coef Fsqd
_refine_ls_weighting_details 'w = 1/[\s^2^(Fo^2^)+(0.0796P)^2^+3.7293P] where P=(Fo^2^+2Fc^2^)/3'
_refine_ls_weighting_scheme calc
_refine_ls_wR_factor_ref 0.1390
_reflns_number_gt 5482
_reflns_number_total 6393
_reflns_threshold_expression F^2^>2\s(F^2^)
_cod_data_source_file bv2188.cif
_cod_data_source_block I
_cod_original_sg_symbol_H-M 'P 21/c'
_cod_database_code 2231030
_cod_database_fobs_code 2231030

loop_
_symmetry_equiv_pos_site_id
_symmetry_equiv_pos_as_xyz
1 +X,+Y,+Z
2 -X,1/2+Y,1/2-Z
3 -X,-Y,-Z
4 +X,1/2-Y,1/2+Z

loop_
_atom_site_type_symbol
_atom_site_label
_atom_site_fract_x
_atom_site_fract_y
_atom_site_fract_z
_atom_site_U_iso_or_equiv
_atom_site_adp_type
_atom_site_calc_flag
_atom_site_refinement_flags
_atom_site_occupancy
_atom_site_symmetry_multiplicity
S S1 0.22266(5) 0.77807(4) 0.34058(5) 0.03204(16) Uani d . 1.00 1
S S2 0.20529(4) 0.90769(4) 0.72247(4) 0.02856(16) Uani d . 1.00 1
F F1 0.28611(10) 1.07557(9) 0.27753(10) 0.0337(3) Uani d . 1.00 1
F F2 0.42244(10) 1.03335(9) 0.32305(11) 0.0381(3) Uani d . 1.00 1
F F3 0.28436(11) 1.17289(9) 0.41361(11) 0.0392(3) Uani d . 1.00 1
F F4 0.43102(11) 1.17032(10) 0.40307(11) 0.0428(4) Uani d . 1.00 1
F F5 0.33901(11) 1.13896(8) 0.58847(10) 0.0342(3) Uani d . 1.00 1
F F6 0.46135(10) 1.07923(9) 0.55108(10) 0.0326(3) Uani d . 1.00 1
N N1 -0.06405(14) 0.78041(12) -0.06739(15) 0.0268(4) Uani d . 1.00 1
N N2 0.50050(14) 0.87561(12) 1.12292(14) 0.0252(4) Uani d . 1.00 1
C C1 0.30629(15) 0.99316(13) 0.41816(16) 0.0217(4) Uani d . 1.00 1
C C2 0.34231(16) 1.05578(14) 0.35643(17) 0.0243(4) Uani d . 1.00 1
C C3 0.35960(17) 1.12687(14) 0.42239(17) 0.0263(5) Uani d . 1.00 1
C C4 0.37050(16) 1.09033(14) 0.52264(17) 0.0243(5) Uani d . 1.00 1
C C5 0.31915(15) 1.01445(13) 0.51163(16) 0.0214(4) Uani d . 1.00 1
C C6 0.26821(16) 0.92071(14) 0.37434(17) 0.0236(4) Uani d . 1.00 1
C C7 0.28281(17) 0.84660(14) 0.41198(18) 0.0281(5) Uani d . 1.00 1
C C8 0.17827(16) 0.84749(14) 0.25868(17) 0.0260(5) Uani d . 1.00 1
C C9 0.21055(16) 0.91970(14) 0.28574(17) 0.0241(4) Uani d . 1.00 1
C C10 0.34286(19) 0.81983(15) 0.49802(19) 0.0335(5) Uani d . 1.00 1
C C11 0.11541(16) 0.82652(14) 0.17425(17) 0.0249(5) Uani d . 1.00 1
C C12 0.06121(16) 0.75866(14) 0.17428(17) 0.0268(5) Uani d . 1.00 1
C C13 -0.00007(16) 0.73789(14) 0.09707(18) 0.0274(5) Uani d . 1.00 1
C C14 -0.00796(16) 0.78690(14) 0.01743(18) 0.0254(5) Uani d . 1.00 1
C C15 0.04468(16) 0.85586(14) 0.01595(17) 0.0236(4) Uani d . 1.00 1
C C16 0.10621(16) 0.87512(14) 0.09387(17) 0.0246(5) Uani d . 1.00 1
C C17 -0.04857(16) 0.84348(14) -0.12509(17) 0.0262(5) Uani d . 1.00 1
C C18 0.01812(16) 0.89281(14) -0.07567(17) 0.0254(5) Uani d . 1.00 1
C C19 0.04274(17) 0.96190(15) -0.11862(18) 0.0296(5) Uani d . 1.00 1
C C20 0.00271(19) 0.97990(16) -0.20982(19) 0.0341(5) Uani d . 1.00 1
C C21 -0.06116(18) 0.92965(16) -0.25817(19) 0.0339(6) Uani d . 1.00 1
C C22 -0.08871(18) 0.86168(16) -0.21681(18) 0.0321(5) Uani d . 1.00 1
C C23 -0.13082(18) 0.71836(16) -0.0910(2) 0.0331(5) Uani d . 1.00 1
C C24 -0.0899(2) 0.64855(16) -0.1365(2) 0.0391(6) Uani d . 1.00 1
C C25 0.29322(16) 0.97565(13) 0.59806(16) 0.0217(4) Uani d . 1.00 1
C C26 0.35396(16) 0.96925(13) 0.68333(16) 0.0233(4) Uani d . 1.00 1
C C27 0.31788(16) 0.93281(13) 0.75725(17) 0.0229(4) Uani d . 1.00 1
C C28 0.20781(16) 0.94502(14) 0.60858(17) 0.0261(5) Uani d . 1.00 1
C C29 0.12464(17) 0.94189(17) 0.53832(18) 0.0318(5) Uani d . 1.00 1
C C30 0.36117(16) 0.91630(13) 0.85442(17) 0.0234(4) Uani d . 1.00 1
C C31 0.30891(17) 0.90623(14) 0.93247(17) 0.0255(5) Uani d . 1.00 1
C C32 0.34847(17) 0.89227(14) 1.02435(17) 0.0254(5) Uani d . 1.00 1
C C33 0.44370(17) 0.88832(13) 1.03932(16) 0.0232(4) Uani d . 1.00 1
C C34 0.49780(16) 0.89756(13) 0.96205(16) 0.0228(4) Uani d . 1.00 1
C C35 0.45622(17) 0.91139(13) 0.87016(17) 0.0237(4) Uani d . 1.00 1
C C36 0.59047(17) 0.87628(13) 1.10144(17) 0.0254(5) Uani d . 1.00 1
C C37 0.59257(16) 0.88950(13) 1.00191(17) 0.0238(4) Uani d . 1.00 1
C C38 0.67583(17) 0.89345(15) 0.96312(18) 0.0285(5) Uani d . 1.00 1
C C39 0.75581(17) 0.88401(15) 1.02312(19) 0.0315(5) Uani d . 1.00 1
C C40 0.75293(18) 0.87091(16) 1.12114(19) 0.0341(5) Uani d . 1.00 1
C C41 0.67171(18) 0.86625(15) 1.16179(18) 0.0305(5) Uani d . 1.00 1
C C42 0.47018(19) 0.86212(15) 1.21760(17) 0.0290(5) Uani d . 1.00 1
C C43 0.4644(2) 0.77700(17) 1.2437(2) 0.0450(7) Uani d . 1.00 1
H H9 0.1960 0.9655 0.2489 0.029 Uiso c R 1.00 1
H H10A 0.3375 0.7630 0.5046 0.040 Uiso c R 1.00 1
H H10B 0.3240 0.8454 0.5555 0.040 Uiso c R 1.00 1
H H10C 0.4066 0.8335 0.4906 0.040 Uiso c R 1.00 1
H H12 0.0670 0.7259 0.2294 0.032 Uiso c R 1.00 1
H H13 -0.0357 0.6916 0.0983 0.033 Uiso c R 1.00 1
H H16 0.1421 0.9213 0.0926 0.030 Uiso c R 1.00 1
H H19 0.0863 0.9962 -0.0860 0.036 Uiso c R 1.00 1
H H20 0.0189 1.0270 -0.2398 0.041 Uiso c R 1.00 1
H H21 -0.0863 0.9427 -0.3214 0.041 Uiso c R 1.00 1
H H22 -0.1334 0.8285 -0.2496 0.039 Uiso c R 1.00 1
H H23A -0.1817 0.7393 -0.1356 0.040 Uiso c R 1.00 1
H H23B -0.1567 0.7015 -0.0317 0.040 Uiso c R 1.00 1
H H24A -0.1374 0.6088 -0.1511 0.047 Uiso c R 1.00 1
H H24B -0.0405 0.6268 -0.0921 0.047 Uiso c R 1.00 1
H H24C -0.0653 0.6647 -0.1960 0.047 Uiso c R 1.00 1
H H26 0.4149 0.9888 0.6884 0.028 Uiso c R 1.00 1
H H29A 0.0748 0.9162 0.5679 0.038 Uiso c R 1.00 1
H H29B 0.1383 0.9123 0.4815 0.038 Uiso c R 1.00 1
H H29C 0.1061 0.9952 0.5193 0.038 Uiso c R 1.00 1
H H31 0.2440 0.9092 0.9214 0.031 Uiso c R 1.00 1
H H32 0.3119 0.8855 1.0760 0.030 Uiso c R 1.00 1
H H35 0.4925 0.9175 0.8182 0.028 Uiso c R 1.00 1
H H38 0.6778 0.9025 0.8964 0.034 Uiso c R 1.00 1
H H39 0.8133 0.8865 0.9974 0.038 Uiso c R 1.00 1
H H40 0.8089 0.8650 1.1610 0.041 Uiso c R 1.00 1
H H41 0.6707 0.8566 1.2285 0.037 Uiso c R 1.00 1
H H42A 0.4091 0.8862 1.2198 0.035 Uiso c R 1.00 1
H H42B 0.5132 0.8886 1.2663 0.035 Uiso c R 1.00 1
H H43A 0.4440 0.7722 1.3079 0.054 Uiso c R 1.00 1
H H43B 0.5249 0.7528 1.2431 0.054 Uiso c R 1.00 1
H H43C 0.4206 0.7506 1.1970 0.054 Uiso c R 1.00 1

loop_
_atom_site_aniso_label
_atom_site_aniso_U_11
_atom_site_aniso_U_22
_atom_site_aniso_U_33
_atom_site_aniso_U_12
_atom_site_aniso_U_13
_atom_site_aniso_U_23
S1 0.0406(3) 0.0251(3) 0.0276(3) -0.0005(2) -0.0101(2) -0.0004(2)
S2 0.0251(3) 0.0382(3) 0.0217(3) -0.0050(2) -0.0011(2) 0.0071(2)
F1 0.0398(8) 0.0397(8) 0.0191(7) -0.0037(6) -0.0086(6) 0.0084(6)
F2 0.0342(8) 0.0433(8) 0.0394(9) 0.0045(6) 0.0168(7) 0.0049(6)
F3 0.0533(9) 0.0322(8) 0.0310(8) 0.0156(7) -0.0006(7) 0.0054(6)
F4 0.0499(9) 0.0477(9) 0.0298(8) -0.0243(7) -0.0007(7) 0.0087(6)
F5 0.0527(9) 0.0269(7) 0.0232(7) -0.0022(6) 0.0045(6) -0.0030(5)
F6 0.0269(7) 0.0406(8) 0.0281(7) -0.0080(6) -0.0077(6) 0.0069(6)
N1 0.0246(10) 0.0311(10) 0.0234(10) -0.0023(8) -0.0044(8) -0.0039(8)
N2 0.0310(10) 0.0295(10) 0.0144(9) 0.0024(8) -0.0012(8) 0.0004(7)
C1 0.0197(10) 0.0258(11) 0.0189(11) 0.0023(8) -0.0020(8) 0.0019(9)
C2 0.0209(11) 0.0331(12) 0.0183(11) 0.0031(9) -0.0010(9) 0.0026(9)
C3 0.0283(12) 0.0272(12) 0.0229(12) -0.0027(9) -0.0004(9) 0.0062(9)
C4 0.0251(11) 0.0289(12) 0.0177(11) -0.0002(9) -0.0027(9) -0.0001(9)
C5 0.0196(10) 0.0249(11) 0.0189(11) 0.0020(8) -0.0019(8) 0.0022(8)
C6 0.0245(11) 0.0272(11) 0.0185(11) 0.0015(9) -0.0013(9) 0.0004(9)
C7 0.0322(13) 0.0266(12) 0.0239(12) 0.0009(9) -0.0054(10) -0.0012(9)
C8 0.0258(11) 0.0295(12) 0.0218(12) 0.0016(9) -0.0026(9) 0.0010(9)
C9 0.0269(12) 0.0267(11) 0.0180(11) 0.0015(9) -0.0011(9) 0.0003(9)
C10 0.0382(14) 0.0282(12) 0.0312(14) 0.0046(10) -0.0108(11) -0.0018(10)
C11 0.0234(11) 0.0282(12) 0.0224(12) 0.0017(9) -0.0014(9) -0.0013(9)
C12 0.0291(12) 0.0281(12) 0.0225(12) 0.0006(9) -0.0002(10) 0.0017(9)
C13 0.0270(12) 0.0280(12) 0.0270(13) -0.0037(9) 0.0011(10) -0.0016(9)
C14 0.0228(11) 0.0280(12) 0.0251(12) 0.0006(9) 0.0007(9) -0.0053(9)
C15 0.0229(11) 0.0260(11) 0.0221(12) 0.0001(8) 0.0031(9) -0.0018(9)
C16 0.0237(11) 0.0248(11) 0.0250(12) -0.0013(9) 0.0002(9) -0.0017(9)
C17 0.0251(11) 0.0294(12) 0.0240(12) 0.0044(9) 0.0010(9) -0.0041(9)
C18 0.0249(11) 0.0293(12) 0.0219(12) 0.0037(9) 0.0026(9) -0.0016(9)
C19 0.0300(12) 0.0308(12) 0.0282(13) 0.0006(10) 0.0032(10) -0.0015(10)
C20 0.0386(14) 0.0347(13) 0.0290(14) 0.0076(11) 0.0040(11) 0.0061(10)
C21 0.0364(14) 0.0424(14) 0.0221(13) 0.0139(11) -0.0007(11) 0.0024(11)
C22 0.0291(12) 0.0405(14) 0.0255(13) 0.0076(10) -0.0032(10) -0.0055(11)
C23 0.0278(12) 0.0384(14) 0.0317(14) -0.0070(10) -0.0043(10) -0.0019(11)
C24 0.0435(16) 0.0335(14) 0.0381(16) -0.0071(11) -0.0072(12) -0.0054(11)
C25 0.0240(11) 0.0217(10) 0.0184(11) 0.0009(8) -0.0028(9) 0.0007(8)
C26 0.0247(11) 0.0261(11) 0.0182(11) -0.0027(9) -0.0024(9) 0.0007(9)
C27 0.0240(11) 0.0229(11) 0.0214(11) -0.0013(8) 0.0000(9) 0.0011(9)
C28 0.0261(12) 0.0300(12) 0.0212(12) -0.0021(9) -0.0017(9) 0.0025(9)
C29 0.0244(12) 0.0454(15) 0.0245(13) -0.0013(10) -0.0038(10) 0.0073(11)
C30 0.0273(12) 0.0228(11) 0.0192(11) -0.0004(9) -0.0014(9) 0.0011(8)
C31 0.0255(12) 0.0268(12) 0.0238(12) 0.0008(9) 0.0006(9) 0.0018(9)
C32 0.0292(12) 0.0271(11) 0.0202(12) 0.0004(9) 0.0041(9) 0.0028(9)
C33 0.0310(12) 0.0216(11) 0.0167(11) -0.0001(9) 0.0010(9) -0.0002(8)
C34 0.0275(12) 0.0225(10) 0.0179(11) 0.0001(8) -0.0009(9) 0.0004(8)
C35 0.0279(12) 0.0251(11) 0.0181(11) -0.0015(9) 0.0017(9) 0.0006(9)
C36 0.0317(12) 0.0229(11) 0.0210(12) 0.0023(9) -0.0004(10) -0.0017(9)
C37 0.0273(12) 0.0233(11) 0.0199(11) 0.0014(9) -0.0025(9) -0.0012(9)
C38 0.0322(13) 0.0329(12) 0.0198(12) 0.0025(10) -0.0008(10) -0.0008(10)
C39 0.0264(12) 0.0365(13) 0.0309(14) 0.0039(10) -0.0008(10) -0.0051(10)
C40 0.0324(13) 0.0362(14) 0.0311(14) 0.0075(10) -0.0089(11) -0.0053(11)
C41 0.0361(13) 0.0337(13) 0.0195(12) 0.0049(10) -0.0075(10) -0.0026(10)
C42 0.0388(14) 0.0341(13) 0.0141(11) 0.0055(10) 0.0023(10) -0.0026(9)
C43 0.069(2) 0.0389(15) 0.0292(14) -0.0049(14) 0.0183(14) 0.0001(11)

loop_
_atom_type_symbol
_atom_type_description
_atom_type_scat_dispersion_real
_atom_type_scat_dispersion_imag
_atom_type_scat_source
C C 0.018 0.009
;
International Tables for Crystallography
(1992, Vol. C, Tables 4.2.6.8 and 6.1.1.4)
;
H H 0.000 0.000
;
International Tables for Crystallography
(1992, Vol. C, Table 6.1.1.4)
;
F F 0.073 0.053
;
International Tables for Crystallography
(1992, Vol. C, Tables 4.2.6.8 and 6.1.1.4)
;
N N 0.031 0.018
;
International Tables for Crystallography
(1992, Vol. C, Tables 4.2.6.8 and 6.1.1.4)
;
S S 0.333 0.557
;
International Tables for Crystallography
(1992, Vol. C, Tables 4.2.6.8 and 6.1.1.4)
;

loop_
_geom_angle_atom_site_label_1
_geom_angle_atom_site_label_2
_geom_angle_atom_site_label_3
_geom_angle
_geom_angle_publ_flag
C7 S1 C8 93.12(11) no
C27 S2 C28 93.41(11) no
C14 N1 C17 108.79(19) no
C14 N1 C23 125.6(2) no
C17 N1 C23 125.6(2) no
C33 N2 C36 108.73(19) no
C33 N2 C42 125.5(2) no
C36 N2 C42 125.75(19) no
C2 C1 C5 109.96(19) no
C2 C1 C6 120.08(19) no
C5 C1 C6 129.9(2) no
F1 C2 F2 105.41(18) no
F1 C2 C1 115.25(18) no
F1 C2 C3 110.11(18) no
F2 C2 C1 111.20(18) no
F2 C2 C3 109.51(18) no
C1 C2 C3 105.34(19) no
F3 C3 F4 107.96(19) no
F3 C3 C2 108.86(18) no
F3 C3 C4 109.3(2) no
F4 C3 C2 113.9(2) no
F4 C3 C4 113.70(19) no
C2 C3 C4 102.98(18) no
F5 C4 F6 106.05(17) no
F5 C4 C3 111.22(18) no
F5 C4 C5 113.45(19) no
F6 C4 C3 109.44(19) no
F6 C4 C5 112.02(18) no
C3 C4 C5 104.71(18) no
C1 C5 C4 110.6(2) no
C1 C5 C25 130.9(2) no
C4 C5 C25 118.47(19) no
C1 C6 C7 125.3(2) no
C1 C6 C9 122.7(2) no
C7 C6 C9 112.1(2) no
S1 C7 C6 110.60(17) no
S1 C7 C10 119.07(17) no
C6 C7 C10 130.3(2) no
S1 C8 C9 109.89(17) no
S1 C8 C11 121.97(17) no
C9 C8 C11 128.1(2) no
C6 C9 C8 114.3(2) no
C8 C11 C12 120.7(2) no
C8 C11 C16 120.4(2) no
C12 C11 C16 118.9(2) no
C11 C12 C13 122.4(2) no
C12 C13 C14 117.9(2) no
N1 C14 C13 129.5(2) no
N1 C14 C15 109.5(2) no
C13 C14 C15 120.9(2) no
C14 C15 C16 120.1(2) no
C14 C15 C18 106.20(19) no
C16 C15 C18 133.7(2) no
C11 C16 C15 119.8(2) no
N1 C17 C18 108.99(19) no
N1 C17 C22 129.4(2) no
C18 C17 C22 121.6(2) no
C15 C18 C17 106.5(2) no
C15 C18 C19 134.1(2) no
C17 C18 C19 119.4(2) no
C18 C19 C20 118.9(2) no
C19 C20 C21 120.8(2) no
C20 C21 C22 121.8(2) no
C17 C22 C21 117.5(2) no
N1 C23 C24 112.7(2) no
C5 C25 C26 122.5(2) no
C5 C25 C28 125.1(2) no
C26 C25 C28 112.4(2) no
C25 C26 C27 114.6(2) no
S2 C27 C26 109.49(16) no
S2 C27 C30 121.63(18) no
C26 C27 C30 128.9(2) no
S2 C28 C25 110.14(16) no
S2 C28 C29 120.39(18) no
C25 C28 C29 129.5(2) no
C27 C30 C31 121.6(2) no
C27 C30 C35 119.4(2) no
C31 C30 C35 119.0(2) no
C30 C31 C32 122.4(2) no
C31 C32 C33 118.1(2) no
N2 C33 C32 130.1(2) no
N2 C33 C34 109.2(2) no
C32 C33 C34 120.7(2) no
C33 C34 C35 120.0(2) no
C33 C34 C37 106.56(19) no
C35 C34 C37 133.4(2) no
C30 C35 C34 119.8(2) no
N2 C36 C37 109.37(19) no
N2 C36 C41 129.8(2) no
C37 C36 C41 120.8(2) no
C34 C37 C36 106.2(2) no
C34 C37 C38 133.8(2) no
C36 C37 C38 120.1(2) no
C37 C38 C39 118.9(2) no
C38 C39 C40 120.6(2) no
C39 C40 C41 122.0(2) no
C36 C41 C40 117.6(2) no
N2 C42 C43 113.8(2) no
C6 C9 H9 122.9 no
C8 C9 H9 122.9 no
C7 C10 H10A 109.5 no
C7 C10 H10B 109.5 no
C7 C10 H10C 109.5 no
H10A C10 H10B 109.5 no
H10A C10 H10C 109.5 no
H10B C10 H10C 109.5 no
C11 C12 H12 118.8 no
C13 C12 H12 118.8 no
C12 C13 H13 121.1 no
C14 C13 H13 121.0 no
C11 C16 H16 120.1 no
C15 C16 H16 120.1 no
C18 C19 H19 120.6 no
C20 C19 H19 120.5 no
C19 C20 H20 119.6 no
C21 C20 H20 119.6 no
C20 C21 H21 119.1 no
C22 C21 H21 119.1 no
C17 C22 H22 121.3 no
C21 C22 H22 121.3 no
N1 C23 H23A 109.1 no
N1 C23 H23B 109.1 no
C24 C23 H23A 109.1 no
C24 C23 H23B 109.1 no
H23A C23 H23B 107.8 no
C23 C24 H24A 109.5 no
C23 C24 H24B 109.5 no
C23 C24 H24C 109.5 no
H24A C24 H24B 109.5 no
H24A C24 H24C 109.5 no
H24B C24 H24C 109.5 no
C25 C26 H26 122.7 no
C27 C26 H26 122.7 no
C28 C29 H29A 109.5 no
C28 C29 H29B 109.5 no
C28 C29 H29C 109.5 no
H29A C29 H29B 109.5 no
H29A C29 H29C 109.5 no
H29B C29 H29C 109.5 no
C30 C31 H31 118.8 no
C32 C31 H31 118.8 no
C31 C32 H32 121.0 no
C33 C32 H32 121.0 no
C30 C35 H35 120.1 no
C34 C35 H35 120.1 no
C37 C38 H38 120.6 no
C39 C38 H38 120.6 no
C38 C39 H39 119.7 no
C40 C39 H39 119.7 no
C39 C40 H40 119.0 no
C41 C40 H40 119.0 no
C36 C41 H41 121.2 no
C40 C41 H41 121.2 no
N2 C42 H42A 108.8 no
N2 C42 H42B 108.8 no
C43 C42 H42A 108.8 no
C43 C42 H42B 108.8 no
H42A C42 H42B 107.7 no
C42 C43 H43A 109.5 no
C42 C43 H43B 109.5 no
C42 C43 H43C 109.5 no
H43A C43 H43B 109.5 no
H43A C43 H43C 109.5 no
H43B C43 H43C 109.5 no

loop_
_geom_bond_atom_site_label_1
_geom_bond_atom_site_label_2
_geom_bond_distance
_geom_bond_publ_flag
S1 C7 1.724(2) no
S1 C8 1.731(2) no
S2 C27 1.728(2) no
S2 C28 1.722(2) no
F1 C2 1.353(2) no
F2 C2 1.363(2) no
F3 C3 1.351(2) no
F4 C3 1.334(3) no
F5 C4 1.357(2) no
F6 C4 1.365(2) no
N1 C14 1.379(3) no
N1 C17 1.380(3) no
N1 C23 1.459(3) no
N2 C33 1.384(2) no
N2 C36 1.383(3) no
N2 C42 1.459(3) no
C1 C2 1.505(3) no
C1 C5 1.353(3) no
C1 C6 1.468(3) no
C2 C3 1.532(3) no
C3 C4 1.530(3) no
C4 C5 1.500(3) no
C5 C25 1.464(3) no
C6 C7 1.381(3) no
C6 C9 1.429(3) no
C7 C10 1.491(3) no
C8 C9 1.362(3) no
C8 C11 1.468(3) no
C11 C12 1.407(3) no
C11 C16 1.395(3) no
C12 C13 1.381(3) no
C13 C14 1.390(3) no
C14 C15 1.411(3) no
C15 C16 1.384(3) no
C15 C18 1.448(3) no
C17 C18 1.418(3) no
C17 C22 1.393(3) no
C18 C19 1.390(3) no
C19 C20 1.385(3) no
C20 C21 1.395(3) no
C21 C22 1.377(3) no
C23 C24 1.506(3) no
C25 C26 1.420(3) no
C25 C28 1.379(3) no
C26 C27 1.360(3) no
C27 C30 1.470(3) no
C28 C29 1.489(3) no
C30 C31 1.407(3) no
C30 C35 1.392(3) no
C31 C32 1.378(3) no
C32 C33 1.393(3) no
C33 C34 1.414(3) no
C34 C35 1.387(3) no
C34 C37 1.451(3) no
C36 C37 1.415(3) no
C36 C41 1.400(3) no
C37 C38 1.388(3) no
C38 C39 1.382(3) no
C39 C40 1.395(3) no
C40 C41 1.374(3) no
C42 C43 1.505(3) no
C9 H9 0.950 no
C10 H10A 0.980 no
C10 H10B 0.980 no
C10 H10C 0.980 no
C12 H12 0.950 no
C13 H13 0.950 no
C16 H16 0.950 no
C19 H19 0.950 no
C20 H20 0.950 no
C21 H21 0.950 no
C22 H22 0.950 no
C23 H23A 0.990 no
C23 H23B 0.990 no
C24 H24A 0.980 no
C24 H24B 0.980 no
C24 H24C 0.980 no
C26 H26 0.950 no
C29 H29A 0.980 no
C29 H29B 0.980 no
C29 H29C 0.980 no
C31 H31 0.950 no
C32 H32 0.950 no
C35 H35 0.950 no
C38 H38 0.950 no
C39 H39 0.950 no
C40 H40 0.950 no
C41 H41 0.950 no
C42 H42A 0.990 no
C42 H42B 0.990 no
C43 H43A 0.980 no
C43 H43B 0.980 no
C43 H43C 0.980 no

loop_
_geom_hbond_atom_site_label_D
_geom_hbond_atom_site_label_H
_geom_hbond_atom_site_label_A
_geom_hbond_site_symmetry_A
_geom_hbond_distance_DH
_geom_hbond_distance_HA
_geom_hbond_distance_DA
_geom_hbond_angle_DHA
_geom_hbond_publ_flag
C26 H26 F2 3_676 0.95 2.44 3.290(2) 149.30(14) yes

loop_
_geom_torsion_atom_site_label_1
_geom_torsion_atom_site_label_2
_geom_torsion_atom_site_label_3
_geom_torsion_atom_site_label_4
_geom_torsion
C7 S1 C8 C9 1.0(2)
C7 S1 C8 C11 -179.0(2)
C8 S1 C7 C6 0.7(2)
C8 S1 C7 C10 -176.9(2)
C27 S2 C28 C25 0.17(19)
C27 S2 C28 C29 -179.2(2)
C28 S2 C27 C26 0.76(18)
C28 S2 C27 C30 179.51(19)
C14 N1 C17 C18 -1.0(2)
C14 N1 C17 C22 179.7(2)
C17 N1 C14 C13 179.4(2)
C17 N1 C14 C15 0.6(2)
C14 N1 C23 C24 -88.1(3)
C23 N1 C14 C13 1.2(4)
C23 N1 C14 C15 -177.6(2)
C17 N1 C23 C24 93.9(2)
C23 N1 C17 C18 177.2(2)
C23 N1 C17 C22 -2.0(4)
C33 N2 C36 C37 -0.1(2)
C33 N2 C36 C41 179.9(2)
C36 N2 C33 C32 179.6(2)
C36 N2 C33 C34 -0.1(2)
C33 N2 C42 C43 96.1(2)
C42 N2 C33 C32 0.8(3)
C42 N2 C33 C34 -178.9(2)
C36 N2 C42 C43 -82.5(3)
C42 N2 C36 C37 178.7(2)
C42 N2 C36 C41 -1.3(3)
C2 C1 C5 C4 -3.9(2)
C2 C1 C5 C25 177.4(2)
C5 C1 C2 F1 -134.0(2)
C5 C1 C2 F2 106.1(2)
C5 C1 C2 C3 -12.4(2)
C2 C1 C6 C7 138.9(2)
C2 C1 C6 C9 -41.0(3)
C6 C1 C2 F1 48.5(2)
C6 C1 C2 F2 -71.4(2)
C6 C1 C2 C3 170.05(19)
C5 C1 C6 C7 -38.0(4)
C5 C1 C6 C9 142.0(2)
C6 C1 C5 C4 173.3(2)
C6 C1 C5 C25 -5.4(4)
F1 C2 C3 F3 31.7(2)
F1 C2 C3 F4 -88.8(2)
F1 C2 C3 C4 147.60(19)
F2 C2 C3 F3 147.18(18)
F2 C2 C3 F4 26.7(2)
F2 C2 C3 C4 -96.9(2)
C1 C2 C3 F3 -93.1(2)
C1 C2 C3 F4 146.34(19)
C1 C2 C3 C4 22.7(2)
F3 C3 C4 F5 -32.1(2)
F3 C3 C4 F6 -148.90(18)
F3 C3 C4 C5 90.8(2)
F4 C3 C4 F5 88.6(2)
F4 C3 C4 F6 -28.2(2)
F4 C3 C4 C5 -148.48(19)
C2 C3 C4 F5 -147.66(19)
C2 C3 C4 F6 95.5(2)
C2 C3 C4 C5 -24.8(2)
F5 C4 C5 C1 140.05(19)
F5 C4 C5 C25 -41.0(2)
F6 C4 C5 C1 -99.9(2)
F6 C4 C5 C25 79.0(2)
C3 C4 C5 C1 18.6(2)
C3 C4 C5 C25 -162.5(2)
C1 C5 C25 C26 135.6(2)
C1 C5 C25 C28 -47.8(3)
C4 C5 C25 C26 -43.1(3)
C4 C5 C25 C28 133.5(2)
C1 C6 C7 S1 177.90(19)
C1 C6 C7 C10 -4.9(4)
C1 C6 C9 C8 -177.0(2)
C7 C6 C9 C8 3.0(3)
C9 C6 C7 S1 -2.1(2)
C9 C6 C7 C10 175.1(2)
S1 C8 C9 C6 -2.4(2)
S1 C8 C11 C12 25.0(3)
S1 C8 C11 C16 -157.19(19)
C9 C8 C11 C12 -155.0(2)
C9 C8 C11 C16 22.8(3)
C11 C8 C9 C6 177.6(2)
C8 C11 C12 C13 178.6(2)
C8 C11 C16 C15 -178.0(2)
C12 C11 C16 C15 -0.2(3)
C16 C11 C12 C13 0.8(3)
C11 C12 C13 C14 -0.5(3)
C12 C13 C14 N1 -179.0(2)
C12 C13 C14 C15 -0.3(3)
N1 C14 C15 C16 179.8(2)
N1 C14 C15 C18 0.0(2)
C13 C14 C15 C16 0.9(3)
C13 C14 C15 C18 -178.9(2)
C14 C15 C16 C11 -0.6(3)
C14 C15 C18 C17 -0.7(2)
C14 C15 C18 C19 178.0(2)
C16 C15 C18 C17 179.6(2)
C16 C15 C18 C19 -1.7(5)
C18 C15 C16 C11 179.1(2)
N1 C17 C18 C15 1.0(2)
N1 C17 C18 C19 -177.9(2)
N1 C17 C22 C21 179.2(2)
C18 C17 C22 C21 0.1(2)
C22 C17 C18 C15 -179.6(2)
C22 C17 C18 C19 1.5(3)
C15 C18 C19 C20 -179.9(2)
C17 C18 C19 C20 -1.4(3)
C18 C19 C20 C21 -0.1(3)
C19 C20 C21 C22 1.7(4)
C20 C21 C22 C17 -1.6(4)
C5 C25 C26 C27 178.7(2)
C5 C25 C28 S2 -177.96(18)
C5 C25 C28 C29 1.4(4)
C26 C25 C28 S2 -1.0(2)
C26 C25 C28 C29 178.3(2)
C28 C25 C26 C27 1.7(2)
C25 C26 C27 S2 -1.5(2)
C25 C26 C27 C30 179.9(2)
S2 C27 C30 C31 -23.2(3)
S2 C27 C30 C35 157.56(18)
C26 C27 C30 C31 155.3(2)
C26 C27 C30 C35 -23.9(3)
C27 C30 C31 C32 -178.7(2)
C27 C30 C35 C34 178.6(2)
C31 C30 C35 C34 -0.7(3)
C35 C30 C31 C32 0.5(3)
C30 C31 C32 C33 0.1(2)
C31 C32 C33 N2 179.6(2)
C31 C32 C33 C34 -0.7(3)
N2 C33 C34 C35 -179.7(2)
N2 C33 C34 C37 0.3(2)
C32 C33 C34 C35 0.5(3)
C32 C33 C34 C37 -179.5(2)
C33 C34 C35 C30 0.1(2)
C33 C34 C37 C36 -0.4(2)
C33 C34 C37 C38 -179.2(2)
C35 C34 C37 C36 179.6(2)
C35 C34 C37 C38 0.8(4)
C37 C34 C35 C30 -179.9(2)
N2 C36 C37 C34 0.3(2)
N2 C36 C37 C38 179.3(2)
N2 C36 C41 C40 -179.0(2)
C37 C36 C41 C40 1.0(3)
C41 C36 C37 C34 -179.7(2)
C41 C36 C37 C38 -0.7(3)
C34 C37 C38 C39 179.0(2)
C36 C37 C38 C39 0.2(3)
C37 C38 C39 C40 -0.2(3)
C38 C39 C40 C41 0.5(4)
C39 C40 C41 C36 -0.9(3)

loop_
_cod_related_entry_id
_cod_related_entry_database
_cod_related_entry_code
1 ChemSpider 30656831
